data_1518345
loop_
_publ_author_name
'Cabanillas, Alejandro'
'Davies, Christopher D.'
'Male, Louise'
'Simpkins, Nigel S.'

_publ_section_title
;
 Highly enantioselective access to diketopiperazines via cinchona alkaloid
 catalyzed Michael additions
;
_journal_issue 2
_journal_name_full 'Chem. Sci.'
_journal_page_first 1350
_journal_paper_doi 10.1039/C4SC03218G
_journal_volume 6
_journal_year 2015
_chemical_absolute_configuration ad
_chemical_formula_moiety 'C22 H22 N2 O5'
_chemical_formula_sum 'C22 H22 N2 O5'
_chemical_formula_weight 394.41
_chemical_name_systematic
;
 ?
;
_space_group_crystal_system monoclinic
_space_group_IT_number 4
_space_group_name_Hall 'P 2yb'
_space_group_name_H-M_alt 'P 1 21 1'
_symmetry_space_group_name_Hall 'P 2yb'
_symmetry_space_group_name_H-M 'P 1 21 1'
_atom_sites_solution_hydrogens mixed
_atom_sites_solution_primary direct
_audit_creation_date 2014-08-01
_audit_creation_method
;
Olex2 1.2
(compiled 2014.07.22 svn.r2960 for OlexSys, GUI svn.r4862)
;
_audit_update_record
;
2014-08-01 deposited with the CCDC.
2014-11-28 downloaded from the CCDC.
;
_cell_angle_alpha 90
_cell_angle_beta 108.5659(17)
_cell_angle_gamma 90
_cell_formula_units_Z 2
_cell_length_a 12.14306(17)
_cell_length_b 6.28576(7)
_cell_length_c 13.0165(2)
_cell_measurement_reflns_used 9699
_cell_measurement_temperature 100.01(13)
_cell_measurement_theta_max 74.2230
_cell_measurement_theta_min 3.8150
_cell_volume 941.82(2)
_computing_cell_refinement
;
CrysAlisPro, Agilent Technologies,
Version 1.171.36.28 (release 01-02-2013 CrysAlis171 .NET)
(compiled Feb  1 2013,16:14:44)
;
_computing_data_collection
;
CrysAlisPro, Agilent Technologies,
Version 1.171.36.28 (release 01-02-2013 CrysAlis171 .NET)
(compiled Feb  1 2013,16:14:44)
;
_computing_data_reduction
;
CrysAlisPro, Agilent Technologies,
Version 1.171.36.28 (release 01-02-2013 CrysAlis171 .NET)
(compiled Feb  1 2013,16:14:44)
;
_computing_molecular_graphics 'Olex2 (Dolomanov et al., 2009)'
_computing_publication_material 'Olex2 (Dolomanov et al., 2009)'
_computing_structure_refinement 'ShelXL (Sheldrick, 2008)'
_computing_structure_solution 'ShelXS (Sheldrick, 2008)'
_diffrn_ambient_temperature 100.01(13)
_diffrn_detector_area_resol_mean 5.1768
_diffrn_measured_fraction_theta_full 0.996
_diffrn_measured_fraction_theta_max 0.986
_diffrn_measurement_details
;
  1 omega  -48.00  -22.00   1.0000   14.9200
omega____ theta____ kappa____ phi______ frames
    -      -42.8107   38.0000   30.0000 26

  2 omega -113.00  -19.00   1.0000   14.9200
omega____ theta____ kappa____ phi______ frames
    -      -42.8107  -57.0000    0.0000 94

  3 omega   -8.00   22.00   1.0000   14.9200
omega____ theta____ kappa____ phi______ frames
    -      -42.8107   38.0000   30.0000 30

  4 omega   10.00   37.00   1.0000   14.9200
omega____ theta____ kappa____ phi______ frames
    -       42.8107  -99.0000 -120.0000 27

  5 omega   47.00   78.00   1.0000   14.9200
omega____ theta____ kappa____ phi______ frames
    -       42.8107  -99.0000 -120.0000 31

  6 omega -116.00  -90.00   1.0000   59.6600
omega____ theta____ kappa____ phi______ frames
    -      -43.5000  -94.0000    0.0000 26

  7 omega  -89.00    8.00   1.0000   59.6600
omega____ theta____ kappa____ phi______ frames
    -      -43.5000   15.0000    0.0000 97

  8 omega -121.00  -91.00   1.0000   59.6600
omega____ theta____ kappa____ phi______ frames
    -      -43.5000  -94.0000 -120.0000 30

  9 omega   11.00   36.00   1.0000   59.6600
omega____ theta____ kappa____ phi______ frames
    -      -43.5000   15.0000    0.0000 25

 10 omega   88.00  178.00   1.0000   59.6600
omega____ theta____ kappa____ phi______ frames
    -      106.6257   30.0000  150.0000 90

 11 omega   33.00   85.00   1.0000   59.6600
omega____ theta____ kappa____ phi______ frames
    -      106.6257  -30.0000 -150.0000 52

 12 omega   49.00  102.00   1.0000   59.6600
omega____ theta____ kappa____ phi______ frames
    -      106.6257  -94.0000  150.0000 53

 13 omega   41.00   85.00   1.0000   59.6600
omega____ theta____ kappa____ phi______ frames
    -      106.6257  -45.0000  120.0000 44

 14 omega   94.00  173.00   1.0000   59.6600
omega____ theta____ kappa____ phi______ frames
    -      106.6257  125.0000    0.0000 79

 15 omega   41.00   78.00   1.0000   59.6600
omega____ theta____ kappa____ phi______ frames
    -      106.6257  -30.0000   60.0000 37

 16 omega   56.00   86.00   1.0000   59.6600
omega____ theta____ kappa____ phi______ frames
    -      106.6257  -30.0000 -120.0000 30

 17 omega   73.00  108.00   1.0000   59.6600
omega____ theta____ kappa____ phi______ frames
    -      106.6257  -94.0000   30.0000 35

 18 omega   36.00   79.00   1.0000   59.6600
omega____ theta____ kappa____ phi______ frames
    -      106.6257  -94.0000    0.0000 43

 19 omega   28.00   54.00   1.0000   59.6600
omega____ theta____ kappa____ phi______ frames
    -      106.6257  -94.0000   30.0000 26

 20 omega   47.00  119.00   1.0000   59.6600
omega____ theta____ kappa____ phi______ frames
    -      106.6257  -61.0000    0.0000 72

 21 omega   94.00  178.00   1.0000   59.6600
omega____ theta____ kappa____ phi______ frames
    -      106.6257   45.0000 -150.0000 84

 22 omega   55.00   90.00   1.0000   59.6600
omega____ theta____ kappa____ phi______ frames
    -      106.6257 -125.0000  -30.0000 35

 23 omega -113.00  -16.00   1.0000   14.9200
omega____ theta____ kappa____ phi______ frames
    -      -42.8107  -57.0000 -120.0000 97

 24 omega  -45.00  -16.00   1.0000   14.9200
omega____ theta____ kappa____ phi______ frames
    -      -42.8107  -57.0000  120.0000 29

 25 omega -117.00  -96.00   1.0000   14.9200
omega____ theta____ kappa____ phi______ frames
    -      -42.8107  -77.0000   90.0000 21

 26 omega    1.00   83.00   1.0000   14.9200
omega____ theta____ kappa____ phi______ frames
    -       42.8107  -99.0000  120.0000 82

 27 omega  -43.00  -12.00   1.0000   59.6600
omega____ theta____ kappa____ phi______ frames
    -      -43.5000  -77.0000 -150.0000 31

 28 omega -114.00  -16.00   1.0000   59.6600
omega____ theta____ kappa____ phi______ frames
    -      -43.5000  -61.0000  -60.0000 98

 29 omega   79.00  177.00   1.0000   59.6600
omega____ theta____ kappa____ phi______ frames
    -      106.6257   61.0000 -120.0000 98

 30 omega   79.00  177.00   1.0000   59.6600
omega____ theta____ kappa____ phi______ frames
    -      106.6257   61.0000  -90.0000 98

 31 omega   83.00  178.00   1.0000   59.6600
omega____ theta____ kappa____ phi______ frames
    -      106.6257   30.0000   60.0000 95

 32 omega   25.00   92.00   1.0000   59.6600
omega____ theta____ kappa____ phi______ frames
    -      106.6257  -94.0000 -120.0000 67

 33 omega   79.00  177.00   1.0000   59.6600
omega____ theta____ kappa____ phi______ frames
    -      106.6257   61.0000   90.0000 98

 34 omega   83.00  178.00   1.0000   59.6600
omega____ theta____ kappa____ phi______ frames
    -      106.6257   30.0000  -30.0000 95

 35 omega   79.00  177.00   1.0000   59.6600
omega____ theta____ kappa____ phi______ frames
    -      106.6257   61.0000    0.0000 98

 36 omega   79.00  177.00   1.0000   59.6600
omega____ theta____ kappa____ phi______ frames
    -      106.6257   61.0000  -30.0000 98

 37 omega   79.00  177.00   1.0000   59.6600
omega____ theta____ kappa____ phi______ frames
    -      106.6257   61.0000   60.0000 98

 38 omega   79.00  177.00   1.0000   59.6600
omega____ theta____ kappa____ phi______ frames
    -      106.6257   61.0000  150.0000 98

 39 omega   35.00  111.00   1.0000   59.6600
omega____ theta____ kappa____ phi______ frames
    -      106.6257 -125.0000  120.0000 76

 40 omega   79.00  177.00   1.0000   59.6600
omega____ theta____ kappa____ phi______ frames
    -      106.6257   61.0000  120.0000 98

 41 omega   79.00  177.00   1.0000   59.6600
omega____ theta____ kappa____ phi______ frames
    -      106.6257   61.0000 -180.0000 98
;
_diffrn_measurement_device_type 'SuperNova, Dual, Cu at zero, Atlas'
_diffrn_measurement_method '\w scans'
_diffrn_orient_matrix_UB_11 0.0618077000
_diffrn_orient_matrix_UB_12 -0.2166674000
_diffrn_orient_matrix_UB_13 0.0265118000
_diffrn_orient_matrix_UB_21 0.0933511000
_diffrn_orient_matrix_UB_22 0.0770290000
_diffrn_orient_matrix_UB_23 -0.0484890000
_diffrn_orient_matrix_UB_31 0.0733380000
_diffrn_orient_matrix_UB_32 0.0846313000
_diffrn_orient_matrix_UB_33 0.1119899000
_diffrn_radiation_monochromator mirror
_diffrn_radiation_type CuK\a
_diffrn_radiation_wavelength 1.54184
_diffrn_reflns_av_R_equivalents 0.0386
_diffrn_reflns_av_unetI/netI 0.0276
_diffrn_reflns_Laue_measured_fraction_full 0.996
_diffrn_reflns_Laue_measured_fraction_max 0.986
_diffrn_reflns_limit_h_max 15
_diffrn_reflns_limit_h_min -15
_diffrn_reflns_limit_k_max 7
_diffrn_reflns_limit_k_min -7
_diffrn_reflns_limit_l_max 16
_diffrn_reflns_limit_l_min -15
_diffrn_reflns_number 16277
_diffrn_reflns_point_group_measured_fraction_full 0.994
_diffrn_reflns_point_group_measured_fraction_max 0.977
_diffrn_reflns_theta_full 67.684
_diffrn_reflns_theta_max 74.439
_diffrn_reflns_theta_min 3.582
_diffrn_source 'SuperNova (Cu) X-ray Source'
_exptl_absorpt_coefficient_mu 0.819
_exptl_absorpt_correction_T_max 1.00000
_exptl_absorpt_correction_T_min 0.65159
_exptl_absorpt_correction_type multi-scan
_exptl_absorpt_process_details
;
CrysAlisPro, Agilent Technologies,
Version 1.171.36.28 (release 01-02-2013 CrysAlis171 .NET)
(compiled Feb  1 2013,16:14:44)
Empirical absorption correction using spherical harmonics,
 implemented in SCALE3 ABSPACK scaling algorithm.
;
_exptl_crystal_colour colourless
_exptl_crystal_colour_primary colourless
_exptl_crystal_density_diffrn 1.391
_exptl_crystal_description needle
_exptl_crystal_F_000 416
_exptl_crystal_size_max 0.4089
_exptl_crystal_size_mid 0.0355
_exptl_crystal_size_min 0.0295
_refine_diff_density_max 0.191
_refine_diff_density_min -0.209
_refine_diff_density_rms 0.036
_refine_ls_abs_structure_details
;
 Flack x determined using 1568 quotients [(I+)-(I-)]/[(I+)+(I-)]
 (Parsons, Flack and Wagner, Acta Cryst. B69 (2013) 249-259).
;
_refine_ls_abs_structure_Flack 0.04(8)
_refine_ls_extinction_method none
_refine_ls_goodness_of_fit_ref 1.030
_refine_ls_hydrogen_treatment mixed
_refine_ls_matrix_type full
_refine_ls_number_parameters 267
_refine_ls_number_reflns 3748
_refine_ls_number_restraints 1
_refine_ls_restrained_S_all 1.030
_refine_ls_R_factor_all 0.0304
_refine_ls_R_factor_gt 0.0281
_refine_ls_shift/su_max 0.000
_refine_ls_shift/su_mean 0.000
_refine_ls_structure_factor_coef Fsqd
_refine_ls_weighting_details 'w=1/[\s^2^(Fo^2^)+(0.0387P)^2^+0.1322P] where P=(Fo^2^+2Fc^2^)/3'
_refine_ls_weighting_scheme calc
_refine_ls_wR_factor_gt 0.0690
_refine_ls_wR_factor_ref 0.0706
_reflns_Friedel_coverage 0.808
_reflns_Friedel_fraction_full 0.990
_reflns_Friedel_fraction_max 0.967
_reflns_number_gt 3593
_reflns_number_total 3748
_reflns_threshold_expression 'I > 2\s(I)'
_cod_data_source_file c4sc03218g2.cif
_cod_data_source_block 11d
_cod_depositor_comments 'Adding full bibliography for 1518342--1518345.cif.'
_cod_database_code 1518345
_shelxl_version_number 2014-3
_chemical_oxdiff_formula 'C22 H22 N2 O5'
_shelx_space_group_comment
;
The symmetry employed for this shelxl refinement is uniquely defined
by the following loop, which should always be used as a source of
symmetry information in preference to the above space-group names.
They are only intended as comments.
;
_shelx_estimated_absorpt_t_max 0.976
_shelx_estimated_absorpt_t_min 0.731
_reflns_odcompleteness_completeness 99.62
_reflns_odcompleteness_iscentric 1
_reflns_odcompleteness_theta 66.97
_olex2_refinement_description
;
1. Fixed Uiso
 At 1.2 times of:
  All C(H) groups, All C(H,H) groups
 At 1.5 times of:
  All C(H,H,H) groups
2.a Ternary CH refined with riding coordinates:
 C5(H5), C8(H8)
2.b Secondary CH2 refined with riding coordinates:
 C7(H7A,H7B), C12(H12A,H12B), C19(H19A,H19B)
2.c Aromatic/amide H refined with riding coordinates:
 C14(H14), C15(H15), C16(H16), C17(H17), C18(H18), C21(H21), C22(H22),
 C23(H23), C24(H24), C25(H25)
2.d Idealised Me refined as rotating group:
 C11(H11A,H11B,H11C)
;
_olex2_submission_special_instructions 'No special instructions were received'

loop_
_space_group_symop_operation_xyz
'x, y, z'
'-x, y+1/2, -z'

loop_
_atom_site_label
_atom_site_type_symbol
_atom_site_fract_x
_atom_site_fract_y
_atom_site_fract_z
_atom_site_U_iso_or_equiv
_atom_site_adp_type
_atom_site_occupancy
_atom_site_site_symmetry_order
_atom_site_calc_flag
_atom_site_refinement_flags_posn
N1 N 0.66418(13) 0.1167(2) 0.05709(13) 0.0132(3) Uani 1 1 d .
C2 C 0.70982(16) -0.0279(3) 0.15198(15) 0.0133(3) Uani 1 1 d .
O2 O 0.73598(12) -0.2258(2) 0.12178(11) 0.0159(3) Uani 1 1 d .
H2 H 0.675(3) -0.309(5) 0.088(2) 0.031(7) Uiso 1 1 d .
C3 C 0.61813(15) -0.0299(3) 0.21217(14) 0.0135(3) Uani 1 1 d .
O3 O 0.57360(11) -0.1929(2) 0.23229(11) 0.0168(3) Uani 1 1 d .
N4 N 0.59697(14) 0.1697(2) 0.23716(13) 0.0143(3) Uani 1 1 d .
C5 C 0.66271(16) 0.3368(3) 0.20306(15) 0.0138(4) Uani 1 1 d .
H5 H 0.6395 0.4810 0.2213 0.017 Uiso 1 1 calc R
C6 C 0.63770(15) 0.3139(3) 0.08101(15) 0.0135(3) Uani 1 1 d .
O6 O 0.60198(11) 0.4598(2) 0.01540(11) 0.0167(3) Uani 1 1 d .
C7 C 0.79330(16) 0.2984(3) 0.25938(15) 0.0159(4) Uani 1 1 d .
H7A H 0.8115 0.3071 0.3390 0.019 Uiso 1 1 calc R
H7B H 0.8394 0.4079 0.2366 0.019 Uiso 1 1 calc R
C8 C 0.82393(16) 0.0749(3) 0.22703(16) 0.0145(4) Uani 1 1 d .
H8 H 0.8807 0.0893 0.1861 0.017 Uiso 1 1 calc R
C9 C 0.87529(16) -0.0675(3) 0.32442(16) 0.0167(4) Uani 1 1 d .
O9 O 0.83359(13) -0.0913(3) 0.39605(12) 0.0253(3) Uani 1 1 d .
O10 O 0.97243(12) -0.1620(2) 0.32076(12) 0.0243(3) Uani 1 1 d .
C11 C 1.02798(19) -0.3026(4) 0.41071(19) 0.0278(5) Uani 1 1 d .
H11A H 1.0843 -0.3933 0.3917 0.042 Uiso 1 1 calc GR
H11B H 0.9691 -0.3918 0.4263 0.042 Uiso 1 1 calc GR
H11C H 1.0682 -0.2177 0.4748 0.042 Uiso 1 1 calc GR
C12 C 0.64659(16) 0.0442(3) -0.05397(15) 0.0145(4) Uani 1 1 d .
H12A H 0.5919 0.1420 -0.1050 0.017 Uiso 1 1 calc R
H12B H 0.6106 -0.0988 -0.0634 0.017 Uiso 1 1 calc R
C13 C 0.75812(16) 0.0339(3) -0.08226(15) 0.0163(4) Uani 1 1 d .
C14 C 0.83129(18) 0.2102(3) -0.06582(17) 0.0216(4) Uani 1 1 d .
H14 H 0.8127 0.3354 -0.0339 0.026 Uiso 1 1 calc R
C15 C 0.93153(19) 0.2041(4) -0.09593(19) 0.0284(5) Uani 1 1 d .
H15 H 0.9817 0.3239 -0.0836 0.034 Uiso 1 1 calc R
C16 C 0.9578(2) 0.0224(4) -0.14398(19) 0.0330(6) Uani 1 1 d .
H16 H 1.0253 0.0189 -0.1658 0.040 Uiso 1 1 calc R
C17 C 0.8861(2) -0.1533(4) -0.16025(19) 0.0308(5) Uani 1 1 d .
H17 H 0.9045 -0.2773 -0.1932 0.037 Uiso 1 1 calc R
C18 C 0.78663(18) -0.1491(3) -0.12849(17) 0.0221(4) Uani 1 1 d .
H18 H 0.7383 -0.2714 -0.1384 0.027 Uiso 1 1 calc R
C19 C 0.52448(17) 0.2227(3) 0.30474(16) 0.0170(4) Uani 1 1 d .
H19A H 0.4733 0.1003 0.3052 0.020 Uiso 1 1 calc R
H19B H 0.4743 0.3452 0.2721 0.020 Uiso 1 1 calc R
C20 C 0.59429(16) 0.2773(3) 0.42042(16) 0.0171(4) Uani 1 1 d .
C21 C 0.64149(18) 0.4804(3) 0.44788(16) 0.0204(4) Uani 1 1 d .
H21 H 0.6309 0.5857 0.3932 0.025 Uiso 1 1 calc R
C22 C 0.7041(2) 0.5293(4) 0.55516(18) 0.0261(5) Uani 1 1 d .
H22 H 0.7373 0.6666 0.5732 0.031 Uiso 1 1 calc R
C23 C 0.7178(2) 0.3773(4) 0.63547(19) 0.0293(5) Uani 1 1 d .
H23 H 0.7592 0.4113 0.7087 0.035 Uiso 1 1 calc R
C24 C 0.6711(2) 0.1758(4) 0.60881(18) 0.0287(5) Uani 1 1 d .
H24 H 0.6806 0.0718 0.6639 0.034 Uiso 1 1 calc R
C25 C 0.61054(19) 0.1252(3) 0.50169(18) 0.0226(4) Uani 1 1 d .
H25 H 0.5800 -0.0141 0.4838 0.027 Uiso 1 1 calc R

loop_
_atom_site_aniso_label
_atom_site_aniso_U_11
_atom_site_aniso_U_22
_atom_site_aniso_U_33
_atom_site_aniso_U_23
_atom_site_aniso_U_13
_atom_site_aniso_U_12
N1 0.0159(7) 0.0126(7) 0.0111(8) 0.0000(6) 0.0042(6) 0.0003(6)
C2 0.0155(8) 0.0101(7) 0.0137(9) 0.0011(7) 0.0036(7) 0.0009(7)
O2 0.0194(7) 0.0102(6) 0.0176(7) -0.0012(5) 0.0051(6) 0.0018(5)
C3 0.0130(8) 0.0146(8) 0.0105(9) -0.0004(7) 0.0005(7) -0.0003(7)
O3 0.0187(6) 0.0132(6) 0.0182(7) 0.0004(5) 0.0056(5) -0.0026(5)
N4 0.0176(7) 0.0114(7) 0.0153(8) 0.0008(6) 0.0071(6) -0.0014(6)
C5 0.0170(8) 0.0108(8) 0.0144(9) -0.0004(6) 0.0061(7) -0.0014(7)
C6 0.0133(8) 0.0126(8) 0.0151(9) -0.0011(7) 0.0052(7) -0.0020(6)
O6 0.0207(6) 0.0129(6) 0.0154(7) 0.0008(5) 0.0042(5) 0.0011(5)
C7 0.0171(9) 0.0136(8) 0.0163(9) -0.0017(7) 0.0040(7) -0.0025(7)
C8 0.0135(8) 0.0151(8) 0.0149(10) -0.0001(7) 0.0045(7) -0.0004(7)
C9 0.0151(8) 0.0157(8) 0.0170(10) -0.0019(7) 0.0016(7) -0.0001(7)
O9 0.0266(7) 0.0318(8) 0.0185(8) 0.0069(6) 0.0083(6) 0.0058(6)
O10 0.0200(7) 0.0287(8) 0.0235(8) 0.0078(6) 0.0058(6) 0.0095(6)
C11 0.0243(10) 0.0281(11) 0.0272(12) 0.0059(9) 0.0027(9) 0.0084(9)
C12 0.0160(8) 0.0142(8) 0.0118(9) -0.0011(7) 0.0021(7) 0.0005(7)
C13 0.0182(9) 0.0196(9) 0.0098(9) 0.0029(7) 0.0028(7) 0.0042(7)
C14 0.0227(10) 0.0250(10) 0.0181(10) 0.0040(8) 0.0079(8) 0.0017(8)
C15 0.0226(10) 0.0385(12) 0.0260(12) 0.0118(9) 0.0103(9) 0.0012(9)
C16 0.0236(11) 0.0535(15) 0.0267(12) 0.0122(11) 0.0146(10) 0.0138(10)
C17 0.0294(11) 0.0407(13) 0.0240(12) 0.0003(10) 0.0112(9) 0.0164(10)
C18 0.0225(9) 0.0252(10) 0.0166(10) 0.0001(8) 0.0031(8) 0.0081(8)
C19 0.0164(8) 0.0175(9) 0.0183(10) 0.0001(7) 0.0074(8) 0.0009(7)
C20 0.0178(9) 0.0186(8) 0.0174(10) 0.0004(7) 0.0090(8) 0.0035(7)
C21 0.0250(10) 0.0180(9) 0.0176(10) 0.0003(8) 0.0059(8) 0.0029(8)
C22 0.0292(11) 0.0253(10) 0.0216(11) -0.0049(8) 0.0054(9) 0.0025(8)
C23 0.0285(11) 0.0414(13) 0.0159(11) -0.0018(9) 0.0039(9) 0.0080(10)
C24 0.0324(11) 0.0356(12) 0.0186(11) 0.0102(9) 0.0086(9) 0.0084(10)
C25 0.0259(10) 0.0213(9) 0.0231(11) 0.0053(8) 0.0113(9) 0.0034(8)

loop_
_atom_type_symbol
_atom_type_description
_atom_type_scat_dispersion_real
_atom_type_scat_dispersion_imag
_atom_type_scat_source
C C 0.0181 0.0091 'International Tables Vol C Tables 4.2.6.8 and 6.1.1.4'
H H 0.0000 0.0000 'International Tables Vol C Tables 4.2.6.8 and 6.1.1.4'
N N 0.0311 0.0180 'International Tables Vol C Tables 4.2.6.8 and 6.1.1.4'
O O 0.0492 0.0322 'International Tables Vol C Tables 4.2.6.8 and 6.1.1.4'

loop_
_geom_angle_atom_site_label_1
_geom_angle_atom_site_label_2
_geom_angle_atom_site_label_3
_geom_angle
C6 N1 C2 115.11(15)
C6 N1 C12 123.09(16)
C12 N1 C2 121.78(15)
N1 C2 C3 106.62(14)
N1 C2 C8 106.76(14)
O2 C2 N1 111.98(14)
O2 C2 C3 113.95(14)
O2 C2 C8 108.34(14)
C3 C2 C8 108.93(14)
C2 O2 H2 115.7(18)
O3 C3 C2 123.44(16)
O3 C3 N4 126.78(17)
N4 C3 C2 109.78(15)
C3 N4 C5 115.50(15)
C3 N4 C19 123.75(15)
C19 N4 C5 120.38(15)
N4 C5 H5 110.8
N4 C5 C6 107.43(14)
N4 C5 C7 108.66(14)
C6 C5 H5 110.8
C6 C5 C7 108.32(14)
C7 C5 H5 110.8
N1 C6 C5 110.22(15)
O6 C6 N1 125.68(17)
O6 C6 C5 124.06(16)
C5 C7 H7A 110.0
C5 C7 H7B 110.0
C5 C7 C8 108.28(14)
H7A C7 H7B 108.4
C8 C7 H7A 110.0
C8 C7 H7B 110.0
C2 C8 H8 109.2
C7 C8 C2 107.72(14)
C7 C8 H8 109.2
C9 C8 C2 109.07(14)
C9 C8 C7 112.32(15)
C9 C8 H8 109.2
O9 C9 C8 124.01(17)
O9 C9 O10 124.51(18)
O10 C9 C8 111.48(16)
C9 O10 C11 115.56(15)
O10 C11 H11A 109.5
O10 C11 H11B 109.5
O10 C11 H11C 109.5
H11A C11 H11B 109.5
H11A C11 H11C 109.5
H11B C11 H11C 109.5
N1 C12 H12A 109.0
N1 C12 H12B 109.0
N1 C12 C13 113.13(15)
H12A C12 H12B 107.8
C13 C12 H12A 109.0
C13 C12 H12B 109.0
C14 C13 C12 120.30(17)
C18 C13 C12 120.36(18)
C18 C13 C14 119.30(18)
C13 C14 H14 119.8
C15 C14 C13 120.4(2)
C15 C14 H14 119.8
C14 C15 H15 120.1
C16 C15 C14 119.8(2)
C16 C15 H15 120.1
C15 C16 H16 119.9
C17 C16 C15 120.2(2)
C17 C16 H16 119.9
C16 C17 H17 119.9
C16 C17 C18 120.2(2)
C18 C17 H17 119.9
C13 C18 C17 120.1(2)
C13 C18 H18 120.0
C17 C18 H18 120.0
N4 C19 H19A 108.9
N4 C19 H19B 108.9
N4 C19 C20 113.27(15)
H19A C19 H19B 107.7
C20 C19 H19A 108.9
C20 C19 H19B 108.9
C21 C20 C19 121.02(17)
C25 C20 C19 119.94(18)
C25 C20 C21 119.03(19)
C20 C21 H21 119.8
C22 C21 C20 120.34(19)
C22 C21 H21 119.8
C21 C22 H22 120.0
C23 C22 C21 120.0(2)
C23 C22 H22 120.0
C22 C23 H23 120.0
C22 C23 C24 120.0(2)
C24 C23 H23 120.0
C23 C24 H24 119.9
C23 C24 C25 120.3(2)
C25 C24 H24 119.9
C20 C25 H25 119.8
C24 C25 C20 120.4(2)
C24 C25 H25 119.8

loop_
_geom_bond_atom_site_label_1
_geom_bond_atom_site_label_2
_geom_bond_distance
N1 C2 1.491(2)
N1 C6 1.342(2)
N1 C12 1.465(2)
C2 O2 1.372(2)
C2 C3 1.552(2)
C2 C8 1.559(2)
O2 H2 0.90(3)
C3 O3 1.225(2)
C3 N4 1.342(2)
N4 C5 1.471(2)
N4 C19 1.467(2)
C5 H5 1.0000
C5 C6 1.526(3)
C5 C7 1.540(2)
C6 O6 1.234(2)
C7 H7A 0.9900
C7 H7B 0.9900
C7 C8 1.546(2)
C8 H8 1.0000
C8 C9 1.514(3)
C9 O9 1.204(2)
C9 O10 1.335(2)
O10 C11 1.451(2)
C11 H11A 0.9800
C11 H11B 0.9800
C11 H11C 0.9800
C12 H12A 0.9900
C12 H12B 0.9900
C12 C13 1.514(2)
C13 C14 1.394(3)
C13 C18 1.392(3)
C14 H14 0.9500
C14 C15 1.393(3)
C15 H15 0.9500
C15 C16 1.387(4)
C16 H16 0.9500
C16 C17 1.380(4)
C17 H17 0.9500
C17 C18 1.395(3)
C18 H18 0.9500
C19 H19A 0.9900
C19 H19B 0.9900
C19 C20 1.514(3)
C20 C21 1.398(3)
C20 C25 1.393(3)
C21 H21 0.9500
C21 C22 1.395(3)
C22 H22 0.9500
C22 C23 1.386(3)
C23 H23 0.9500
C23 C24 1.386(4)
C24 H24 0.9500
C24 C25 1.391(3)
C25 H25 0.9500

loop_
_geom_hbond_atom_site_label_D
_geom_hbond_atom_site_label_H
_geom_hbond_atom_site_label_A
_geom_hbond_distance_DH
_geom_hbond_distance_HA
_geom_hbond_distance_DA
_geom_hbond_angle_DHA
_geom_hbond_site_symmetry_A
O2 H2 O6 0.90(3) 1.80(3) 2.6527(19) 156(3) 1_545

loop_
_geom_torsion_atom_site_label_1
_geom_torsion_atom_site_label_2
_geom_torsion_atom_site_label_3
_geom_torsion_atom_site_label_4
_geom_torsion
N1 C2 C3 O3 124.80(18)
N1 C2 C3 N4 -55.13(18)
N1 C2 C8 C7 58.66(17)
N1 C2 C8 C9 -179.18(14)
N1 C12 C13 C14 -52.6(2)
N1 C12 C13 C18 129.71(18)
C2 N1 C6 C5 0.1(2)
C2 N1 C6 O6 177.83(16)
C2 N1 C12 C13 -78.4(2)
C2 C3 N4 C5 0.0(2)
C2 C3 N4 C19 -172.96(16)
C2 C8 C9 O9 -70.8(2)
C2 C8 C9 O10 109.44(17)
O2 C2 C3 O3 0.8(2)
O2 C2 C3 N4 -179.19(15)
O2 C2 C8 C7 179.43(14)
O2 C2 C8 C9 -58.41(18)
C3 C2 C8 C7 -56.11(18)
C3 C2 C8 C9 66.05(18)
C3 N4 C5 C6 56.2(2)
C3 N4 C5 C7 -60.8(2)
C3 N4 C19 C20 100.9(2)
O3 C3 N4 C5 -179.89(18)
O3 C3 N4 C19 7.1(3)
N4 C5 C6 N1 -56.04(18)
N4 C5 C6 O6 126.20(18)
N4 C5 C7 C8 58.77(19)
N4 C19 C20 C21 81.4(2)
N4 C19 C20 C25 -99.8(2)
C5 N4 C19 C20 -71.8(2)
C5 C7 C8 C2 -1.41(19)
C5 C7 C8 C9 -121.54(17)
C6 N1 C2 O2 -179.46(15)
C6 N1 C2 C3 55.28(19)
C6 N1 C2 C8 -61.05(19)
C6 N1 C12 C13 103.55(19)
C6 C5 C7 C8 -57.65(18)
C7 C5 C6 N1 61.17(18)
C7 C5 C6 O6 -116.59(19)
C7 C8 C9 O9 48.6(3)
C7 C8 C9 O10 -131.21(17)
C8 C2 C3 O3 -120.33(18)
C8 C2 C3 N4 59.73(18)
C8 C9 O10 C11 -179.81(16)
O9 C9 O10 C11 0.4(3)
C12 N1 C2 O2 2.4(2)
C12 N1 C2 C3 -122.89(16)
C12 N1 C2 C8 120.79(16)
C12 N1 C6 C5 178.26(15)
C12 N1 C6 O6 -4.0(3)
C12 C13 C14 C15 -177.34(19)
C12 C13 C18 C17 176.23(19)
C13 C14 C15 C16 0.9(3)
C14 C13 C18 C17 -1.5(3)
C14 C15 C16 C17 -1.1(3)
C15 C16 C17 C18 0.0(4)
C16 C17 C18 C13 1.3(3)
C18 C13 C14 C15 0.4(3)
C19 N4 C5 C6 -130.58(16)
C19 N4 C5 C7 112.44(17)
C19 C20 C21 C22 178.99(18)
C19 C20 C25 C24 -177.81(18)
C20 C21 C22 C23 -1.2(3)
C21 C20 C25 C24 1.1(3)
C21 C22 C23 C24 1.2(3)
C22 C23 C24 C25 0.0(3)
C23 C24 C25 C20 -1.2(3)
C25 C20 C21 C22 0.1(3)
